data_7040085
loop_
_publ_author_name
'Roy, Sourav'
'Bhattacharyya, Anik'
'Purkait, Sourav'
'Bauz\'a, Antonio'
'Frontera, Antonio'
'Chattopadhyay, Shouvik'

_publ_section_title
;
 A combined experimental and computational study on supramolecular
 assemblies in hetero-tetranuclear nickel(ii)-cadmium(ii) complexes with
 N2O4-donor compartmental Schiff bases.
;
_journal_issue 38
_journal_name_full 'Dalton transactions (Cambridge, England : 2003)'
_journal_page_first 15048
_journal_page_last 15059
_journal_paper_doi 10.1039/c6dt02587k
_journal_volume 45
_journal_year 2016
_chemical_formula_sum 'C52 H66 Cd2 N8 Ni2 O11 S7'
_chemical_formula_weight 1545.75
_space_group_crystal_system monoclinic
_space_group_IT_number 14
_space_group_name_Hall '-P 2yn'
_space_group_name_H-M_alt 'P 1 21/n 1'
_symmetry_space_group_name_Hall '-P 2yn'
_symmetry_space_group_name_H-M 'P 1 21/n 1'
_atom_sites_solution_hydrogens geom
_audit_creation_method SHELXL-2014/7
_audit_update_record
;
2016-07-28 deposited with the CCDC.
2016-07-29 downloaded from the CCDC.
;
_cell_angle_alpha 90
_cell_angle_beta 93.6630(10)
_cell_angle_gamma 90
_cell_formula_units_Z 4
_cell_length_a 12.0702(3)
_cell_length_b 20.2522(5)
_cell_length_c 26.6969(7)
_cell_measurement_reflns_used 900
_cell_measurement_temperature 100(2)
_cell_measurement_theta_max 28.97
_cell_measurement_theta_min 2.06
_cell_volume 6512.7(3)
_computing_cell_refinement 'BRUKER SAINT'
_computing_data_collection 'BRUKER APEX II'
_computing_data_reduction 'Bruker APEX II'
_computing_molecular_graphics 'ORTEP 3v2'
_computing_publication_material SHELXL
_computing_structure_refinement 'SHELXL-2014/7 (Sheldrick, 2014)'
_computing_structure_solution 'SHELXS-97 (Sheldrick, 2008)'
_diffrn_ambient_temperature 100(2)
_diffrn_measured_fraction_theta_full 0.996
_diffrn_measured_fraction_theta_max 0.996
_diffrn_measurement_device_type 'Bruker Smart Apex II'
_diffrn_radiation_type MoK\a
_diffrn_radiation_wavelength 0.71073
_diffrn_reflns_av_R_equivalents 0.0486
_diffrn_reflns_av_unetI/netI 0.0327
_diffrn_reflns_Laue_measured_fraction_full 0.996
_diffrn_reflns_Laue_measured_fraction_max 0.996
_diffrn_reflns_limit_h_max 14
_diffrn_reflns_limit_h_min -14
_diffrn_reflns_limit_k_max 24
_diffrn_reflns_limit_k_min -24
_diffrn_reflns_limit_l_max 31
_diffrn_reflns_limit_l_min -31
_diffrn_reflns_number 93652
_diffrn_reflns_point_group_measured_fraction_full 0.996
_diffrn_reflns_point_group_measured_fraction_max 0.996
_diffrn_reflns_theta_full 25.122
_diffrn_reflns_theta_max 25.122
_diffrn_reflns_theta_min 1.263
_exptl_absorpt_coefficient_mu 1.497
_exptl_absorpt_correction_T_max 0.752
_exptl_absorpt_correction_T_min 0.639
_exptl_absorpt_correction_type multi-scan
_exptl_absorpt_process_details SADBAS
_exptl_crystal_colour green
_exptl_crystal_density_diffrn 1.575
_exptl_crystal_description Block
_exptl_crystal_F_000 3144
_exptl_crystal_size_max .3
_exptl_crystal_size_mid .3
_exptl_crystal_size_min .2
_refine_diff_density_max 1.241
_refine_diff_density_min -0.686
_refine_diff_density_rms 0.073
_refine_ls_extinction_method none
_refine_ls_goodness_of_fit_ref 1.023
_refine_ls_hydrogen_treatment constr
_refine_ls_matrix_type full
_refine_ls_number_parameters 743
_refine_ls_number_reflns 11581
_refine_ls_number_restraints 0
_refine_ls_restrained_S_all 1.023
_refine_ls_R_factor_all 0.0619
_refine_ls_R_factor_gt 0.0416
_refine_ls_shift/su_max 0.001
_refine_ls_shift/su_mean 0.000
_refine_ls_structure_factor_coef Fsqd
_refine_ls_weighting_details 'w=1/[\s^2^(Fo^2^)+(0.0418P)^2^+11.3873P] where P=(Fo^2^+2Fc^2^)/3'
_refine_ls_weighting_scheme calc
_refine_ls_wR_factor_gt 0.0942
_refine_ls_wR_factor_ref 0.1054
_reflns_Friedel_coverage 0.000
_reflns_number_gt 8813
_reflns_number_total 11581
_reflns_threshold_expression 'I > 2\s(I)'
_cod_data_source_file c6dt02587k2.cif
_cod_data_source_block 2
_cod_depositor_comments
;
The following automatic conversions were performed:

'_exptl_absorpt_correction_type' value 'Multi-scan' changed to
'multi-scan' according to
/usr/data/users/saulius/crontab/automatic-downloads/rss-feeds/RSC/lib/dictionaries/cif_core.dic
dictionary named 'cif_core.dic' version 2.4.2 from 2011-04-26.

Automatic conversion script
Id: cif_fix_values 4268 2015-11-12 08:31:59Z antanas 

 Adding full bibliography for 7040084--7040085.cif.

 Adding full bibliography for 7040084--7040085.cif.
;
_cod_database_code 7040085
_shelx_shelxl_version_number 2014/7
_shelx_space_group_comment
;
The symmetry employed for this shelxl refinement is uniquely defined
by the following loop, which should always be used as a source of
symmetry information in preference to the above space-group names.
They are only intended as comments.
;

loop_
_space_group_symop_operation_xyz
'x, y, z'
'-x+1/2, y+1/2, -z+1/2'
'-x, -y, -z'
'x-1/2, -y-1/2, z-1/2'

loop_
_atom_site_label
_atom_site_type_symbol
_atom_site_fract_x
_atom_site_fract_y
_atom_site_fract_z
_atom_site_U_iso_or_equiv
_atom_site_adp_type
_atom_site_occupancy
_atom_site_site_symmetry_order
_atom_site_calc_flag
_atom_site_refinement_flags_posn
_atom_site_refinement_flags_adp
_atom_site_refinement_flags_occupancy
_atom_site_disorder_assembly
_atom_site_disorder_group
S1 S 0.4512(5) 0.69109(18) 0.1642(2) 0.125(2) Uani 0.547(8) 1 d . . P A 1
S2 S 0.3597(5) 0.6884(2) 0.1554(2) 0.102(2) Uani 0.453(8) 1 d . . P A 2
Cd2 Cd 0.12169(3) 0.56807(2) 0.19602(2) 0.04416(10) Uani 1 1 d . . . . .
Cd1 Cd 0.22850(3) 0.80378(2) -0.02293(2) 0.05110(11) Uani 1 1 d . . . . .
Ni2 Ni 0.39139(4) 0.53994(3) 0.20007(2) 0.04316(14) Uani 1 1 d . . . . .
Ni1 Ni 0.02215(5) 0.81849(3) 0.05299(2) 0.04688(15) Uani 1 1 d . . . . .
O6 O 0.2575(2) 0.52994(14) 0.15100(10) 0.0442(7) Uani 1 1 d . . . . .
O7 O 0.2757(2) 0.56623(14) 0.24779(10) 0.0445(7) Uani 1 1 d . . . . .
S5 S 0.33810(18) 0.39016(8) 0.18839(7) 0.0947(6) Uani 1 1 d . . . . .
S4 S -0.12863(17) 0.39728(9) 0.25054(7) 0.0982(6) Uani 1 1 d . . . . .
S7 S 0.07672(15) 0.68964(7) 0.19336(5) 0.0765(5) Uani 1 1 d . . . . .
S8 S 0.29620(16) 0.99749(9) -0.12084(7) 0.0936(5) Uani 1 1 d . . . . .
S6 S -0.11229(12) 0.90848(6) -0.02728(5) 0.0584(3) Uani 1 1 d . . . . .
N8 N 0.4919(3) 0.5122(2) 0.14564(15) 0.0580(10) Uani 1 1 d . . . . .
O8 O 0.0682(3) 0.56006(15) 0.10254(11) 0.0525(8) Uani 1 1 d . . . . .
O9 O 0.0980(3) 0.60841(16) 0.28991(11) 0.0540(8) Uani 1 1 d . . . . .
O10 O 0.3799(3) 0.44191(15) 0.22485(12) 0.0591(9) Uani 1 1 d . . . . .
O2 O 0.1806(3) 0.84752(15) 0.04880(11) 0.0516(8) Uani 1 1 d . . . . .
N2 N 0.0122(4) 0.8656(2) 0.11983(16) 0.0682(13) Uani 1 1 d . . . . .
N1 N -0.1332(3) 0.7789(3) 0.04808(18) 0.0686(13) Uani 1 1 d . . . . .
O1 O 0.0500(2) 0.77878(14) -0.01455(11) 0.0466(7) Uani 1 1 d . . . . .
S9 S 0.5352(2) 0.65805(15) -0.04628(18) 0.2084(18) Uani 1 1 d . . . . .
O3 O 0.1416(3) 0.72653(18) -0.09160(13) 0.0692(10) Uani 1 1 d . . . . .
O5 O -0.0319(3) 0.90769(15) 0.01850(11) 0.0594(9) Uani 1 1 d . . . . .
C33 C 0.2586(4) 0.5396(2) 0.10196(15) 0.0432(10) Uani 1 1 d . . . . .
C28 C 0.1589(4) 0.5568(2) 0.07444(16) 0.0464(11) Uani 1 1 d . . . . .
N9 N 0.5122(3) 0.5576(2) 0.25457(16) 0.0591(11) Uani 1 1 d . . . . .
C44 C 0.2917(4) 0.6072(2) 0.28584(15) 0.0458(11) Uani 1 1 d . . . . .
N10 N 0.0150(4) 0.4847(2) 0.21091(16) 0.0598(11) Uani 1 1 d . . . . .
C22 C 0.3536(4) 0.8950(2) 0.07216(19) 0.0588(13) Uani 1 1 d . . . . .
C12 C 0.0016(4) 0.7266(2) -0.03547(17) 0.0473(11) Uani 1 1 d . . . . .
O4 O 0.3867(3) 0.87121(19) 0.02706(15) 0.0737(10) Uani 1 1 d . . . . .
C34 C 0.4624(4) 0.5152(3) 0.0989(2) 0.0625(13) Uani 1 1 d . . . . .
H34 H 0.5168 0.5046 0.0771 0.075 Uiso 1 1 calc R U . . .
C32 C 0.3545(4) 0.5329(2) 0.07568(17) 0.0540(12) Uani 1 1 d . . . . .
C27 C -0.0373(4) 0.5711(3) 0.0757(2) 0.0735(16) Uani 1 1 d . . . . .
H27A H -0.0501 0.5373 0.0503 0.088 Uiso 1 1 calc R U . . .
H27B H -0.0369 0.6136 0.0591 0.088 Uiso 1 1 calc R U . . .
C26 C -0.1260(5) 0.5694(4) 0.1103(3) 0.105(2) Uani 1 1 d . . . . .
H26A H -0.1960 0.5768 0.0921 0.158 Uiso 1 1 calc R U . . .
H26B H -0.1268 0.5270 0.1264 0.158 Uiso 1 1 calc R U . . .
H26C H -0.1136 0.6033 0.1352 0.158 Uiso 1 1 calc R U . . .
C29 C 0.1574(5) 0.5680(3) 0.02357(18) 0.0674(15) Uani 1 1 d . . . . .
H29 H 0.0913 0.5799 0.0060 0.081 Uiso 1 1 calc R U . . .
C30 C 0.2532(6) 0.5615(3) -0.0016(2) 0.0810(18) Uani 1 1 d . . . . .
H30 H 0.2515 0.5693 -0.0360 0.097 Uiso 1 1 calc R U . . .
C31 C 0.3493(5) 0.5439(3) 0.02352(19) 0.0753(16) Uani 1 1 d . . . . .
H31 H 0.4131 0.5390 0.0061 0.090 Uiso 1 1 calc R U . . .
C35 C 0.6063(4) 0.4911(3) 0.1593(2) 0.0822(18) Uani 1 1 d . . . . .
H35A H 0.6483 0.4915 0.1296 0.099 Uiso 1 1 calc R U . . .
H35B H 0.6053 0.4462 0.1718 0.099 Uiso 1 1 calc R U . . .
C36 C 0.6634(4) 0.5346(4) 0.1986(2) 0.088(2) Uani 1 1 d . . . . .
H36A H 0.6542 0.5803 0.1881 0.106 Uiso 1 1 calc R U . . .
H36B H 0.7423 0.5249 0.2003 0.106 Uiso 1 1 calc R U . . .
C37 C 0.6221(4) 0.5274(4) 0.2505(2) 0.087(2) Uani 1 1 d . . . . .
H37A H 0.6180 0.4809 0.2587 0.105 Uiso 1 1 calc R U . . .
H37B H 0.6748 0.5480 0.2746 0.105 Uiso 1 1 calc R U . . .
C38 C 0.4982(4) 0.5968(3) 0.2909(2) 0.0648(15) Uani 1 1 d . . . . .
H38 H 0.5620 0.6076 0.3106 0.078 Uiso 1 1 calc R U . . .
C39 C 0.3971(4) 0.6266(2) 0.30578(17) 0.0538(12) Uani 1 1 d . . . . .
C43 C 0.1986(4) 0.6315(2) 0.30967(16) 0.0523(12) Uani 1 1 d . . . . .
C45 C 0.0001(5) 0.6305(3) 0.3125(2) 0.0817(18) Uani 1 1 d . . . . .
H45A H 0.0003 0.6783 0.3147 0.098 Uiso 1 1 calc R U . . .
H45B H -0.0012 0.6128 0.3462 0.098 Uiso 1 1 calc R U . . .
C46 C -0.0990(5) 0.6083(4) 0.2822(3) 0.104(2) Uani 1 1 d . . . . .
H46A H -0.1645 0.6231 0.2974 0.157 Uiso 1 1 calc R U . . .
H46B H -0.0979 0.6262 0.2489 0.157 Uiso 1 1 calc R U . . .
H46C H -0.0993 0.5609 0.2804 0.157 Uiso 1 1 calc R U . . .
C42 C 0.2103(5) 0.6751(2) 0.34958(18) 0.0666(15) Uani 1 1 d . . . . .
H42 H 0.1483 0.6900 0.3652 0.080 Uiso 1 1 calc R U . . .
C41 C 0.3164(6) 0.6963(3) 0.3661(2) 0.0788(18) Uani 1 1 d . . . . .
H41 H 0.3246 0.7270 0.3920 0.095 Uiso 1 1 calc R U . . .
C40 C 0.4069(6) 0.6729(3) 0.3451(2) 0.0734(17) Uani 1 1 d . . . . .
H40 H 0.4769 0.6876 0.3567 0.088 Uiso 1 1 calc R U . . .
C50 C 0.2273(7) 0.3536(4) 0.2142(3) 0.132(3) Uani 1 1 d . . . . .
H50A H 0.1974 0.3198 0.1920 0.198 Uiso 1 1 calc R U . . .
H50B H 0.2511 0.3343 0.2459 0.198 Uiso 1 1 calc R U . . .
H50C H 0.1712 0.3862 0.2191 0.198 Uiso 1 1 calc R U . . .
C49 C 0.4335(9) 0.3261(4) 0.1973(5) 0.198(6) Uani 1 1 d . . . . .
H49A H 0.4127 0.2903 0.1751 0.297 Uiso 1 1 calc R U . . .
H49B H 0.5061 0.3416 0.1903 0.297 Uiso 1 1 calc R U . . .
H49C H 0.4343 0.3110 0.2314 0.297 Uiso 1 1 calc R U . . .
O11 O 0.4065(5) 0.6387(2) 0.17663(17) 0.1154(18) Uani 1 1 d . . . . .
C51 C 0.4057(14) 0.7170(5) 0.1019(4) 0.253(6) Uani 1 1 d . . . . .
H51A H 0.4423 0.7575 0.0941 0.380 Uiso 1 1 calc R U . A 1
H51B H 0.4237 0.6835 0.0783 0.380 Uiso 1 1 calc R U . A 1
H51C H 0.3269 0.7239 0.1000 0.380 Uiso 1 1 calc R U . A 1
C52 C 0.4126(14) 0.7606(5) 0.1904(4) 0.253(6) Uani 1 1 d . . . . .
H52A H 0.4534 0.7968 0.1775 0.380 Uiso 1 1 calc R U . A 1
H52B H 0.3346 0.7674 0.1829 0.380 Uiso 1 1 calc R U . A 1
H52C H 0.4273 0.7579 0.2261 0.380 Uiso 1 1 calc R U . A 1
C4 C -0.0424(4) 0.4494(3) 0.22749(19) 0.0568(13) Uani 1 1 d . . . . .
C1 C 0.0796(5) 0.7124(3) 0.1343(2) 0.0674(14) Uani 1 1 d . . . . .
N5 N 0.0808(4) 0.7321(2) 0.09258(18) 0.0694(12) Uani 1 1 d . . . . .
C23 C 0.2439(4) 0.8809(2) 0.08195(16) 0.0485(11) Uani 1 1 d . . . . .
C21 C 0.4210(6) 0.9307(3) 0.1060(3) 0.0850(19) Uani 1 1 d . . . . .
H21 H 0.4942 0.9391 0.0991 0.102 Uiso 1 1 calc R U . . .
C20 C 0.3811(8) 0.9539(3) 0.1499(3) 0.103(3) Uani 1 1 d . . . . .
H20 H 0.4273 0.9778 0.1724 0.124 Uiso 1 1 calc R U . . .
C19 C 0.2756(7) 0.9421(3) 0.1601(2) 0.090(2) Uani 1 1 d . . . . .
H19 H 0.2491 0.9587 0.1895 0.108 Uiso 1 1 calc R U . . .
C18 C 0.2040(5) 0.9049(2) 0.12719(18) 0.0613(14) Uani 1 1 d . . . . .
C17 C 0.0932(6) 0.8961(3) 0.14212(19) 0.0717(17) Uani 1 1 d . . . . .
H17 H 0.0783 0.9155 0.1725 0.086 Uiso 1 1 calc R U . . .
C16 C -0.0939(6) 0.8685(5) 0.1445(2) 0.110(3) Uani 1 1 d . . . . .
H16A H -0.0775 0.8718 0.1804 0.132 Uiso 1 1 calc R U . . .
H16B H -0.1326 0.9085 0.1337 0.132 Uiso 1 1 calc R U . . .
C15 C -0.1686(7) 0.8127(5) 0.1348(3) 0.124(3) Uani 1 1 d . . . . .
H15A H -0.2302 0.8173 0.1561 0.149 Uiso 1 1 calc R U . . .
H15B H -0.1291 0.7727 0.1451 0.149 Uiso 1 1 calc R U . . .
C14 C -0.2150(5) 0.8032(4) 0.0825(3) 0.106(3) Uani 1 1 d . . . . .
H14A H -0.2761 0.7721 0.0826 0.127 Uiso 1 1 calc R U . . .
H14B H -0.2447 0.8450 0.0699 0.127 Uiso 1 1 calc R U . . .
C13 C -0.1617(4) 0.7309(3) 0.0187(3) 0.0731(18) Uani 1 1 d . . . . .
H13 H -0.2315 0.7129 0.0225 0.088 Uiso 1 1 calc R U . . .
C11 C -0.0988(4) 0.7013(3) -0.0197(2) 0.0617(14) Uani 1 1 d . . . . .
N6 N 0.2326(4) 0.8809(3) -0.0805(2) 0.0797(14) Uani 1 1 d . . . . .
C3 C 0.2591(4) 0.9277(3) -0.09496(19) 0.0619(13) Uani 1 1 d . . . . .
C24 C 0.4948(6) 0.8862(4) 0.0133(3) 0.119(3) Uani 1 1 d . . . . .
H24A H 0.5044 0.9338 0.0148 0.143 Uiso 1 1 calc R U . . .
H24B H 0.5475 0.8670 0.0382 0.143 Uiso 1 1 calc R U . . .
C25 C 0.5211(7) 0.8651(5) -0.0332(4) 0.152(4) Uani 1 1 d . . . . .
H25A H 0.5960 0.8777 -0.0388 0.227 Uiso 1 1 calc R U . . .
H25B H 0.5145 0.8179 -0.0350 0.227 Uiso 1 1 calc R U . . .
H25C H 0.4713 0.8848 -0.0583 0.227 Uiso 1 1 calc R U . . .
N7 N 0.3531(4) 0.7278(3) -0.0203(2) 0.0842(15) Uani 1 1 d . . . . .
C2 C 0.4288(6) 0.6988(3) -0.0310(3) 0.097(2) Uani 1 1 d . . . . .
C6 C 0.1927(7) 0.6998(4) -0.1342(3) 0.114(3) Uani 1 1 d . . . . .
H6A H 0.2275 0.6580 -0.1249 0.136 Uiso 1 1 calc R U . . .
H6B H 0.1360 0.6913 -0.1608 0.136 Uiso 1 1 calc R U . . .
C5 C 0.2720(9) 0.7419(5) -0.1520(3) 0.165(4) Uani 1 1 d . . . . .
H5A H 0.3039 0.7220 -0.1804 0.247 Uiso 1 1 calc R U . . .
H5B H 0.2378 0.7831 -0.1619 0.247 Uiso 1 1 calc R U . . .
H5C H 0.3292 0.7497 -0.1260 0.247 Uiso 1 1 calc R U . . .
C7 C 0.0493(5) 0.6959(2) -0.07660(19) 0.0586(13) Uani 1 1 d . . . . .
C8 C 0.0021(6) 0.6404(3) -0.0986(2) 0.0793(18) Uani 1 1 d . . . . .
H8 H 0.0356 0.6200 -0.1249 0.095 Uiso 1 1 calc R U . . .
C9 C -0.0947(7) 0.6151(3) -0.0818(3) 0.098(2) Uani 1 1 d . . . . .
H9 H -0.1251 0.5770 -0.0965 0.117 Uiso 1 1 calc R U . . .
C10 C -0.1463(5) 0.6447(3) -0.0441(3) 0.086(2) Uani 1 1 d . . . . .
H10 H -0.2132 0.6278 -0.0342 0.103 Uiso 1 1 calc R U . . .
C48 C -0.2057(5) 0.9738(3) -0.0160(2) 0.0767(16) Uani 1 1 d . . . . .
H48A H -0.2599 0.9773 -0.0439 0.115 Uiso 1 1 calc R U . . .
H48B H -0.2425 0.9648 0.0141 0.115 Uiso 1 1 calc R U . . .
H48C H -0.1653 1.0145 -0.0123 0.115 Uiso 1 1 calc R U . . .
C47 C -0.0403(5) 0.9488(3) -0.07457(19) 0.0725(16) Uani 1 1 d . . . . .
H47A H -0.0872 0.9510 -0.1050 0.109 Uiso 1 1 calc R U . . .
H47B H -0.0207 0.9927 -0.0637 0.109 Uiso 1 1 calc R U . . .
H47C H 0.0258 0.9245 -0.0806 0.109 Uiso 1 1 calc R U . . .

loop_
_atom_site_aniso_label
_atom_site_aniso_U_11
_atom_site_aniso_U_22
_atom_site_aniso_U_33
_atom_site_aniso_U_23
_atom_site_aniso_U_13
_atom_site_aniso_U_12
S1 0.101(4) 0.070(2) 0.200(5) 0.048(3) -0.035(3) -0.022(2)
S2 0.087(4) 0.083(3) 0.136(4) 0.036(3) 0.000(3) 0.019(2)
Cd2 0.04615(18) 0.04500(19) 0.04062(18) 0.00374(14) -0.00290(14) -0.00013(15)
Cd1 0.0546(2) 0.0514(2) 0.0479(2) -0.00909(16) 0.00794(16) -0.00550(16)
Ni2 0.0433(3) 0.0460(3) 0.0396(3) 0.0062(3) -0.0025(2) -0.0017(2)
Ni1 0.0528(3) 0.0476(3) 0.0405(3) 0.0078(3) 0.0055(3) 0.0079(3)
O6 0.0478(17) 0.0524(18) 0.0318(15) 0.0034(13) -0.0022(13) -0.0004(14)
O7 0.0495(17) 0.0474(17) 0.0355(15) -0.0043(14) -0.0055(13) -0.0010(14)
S5 0.1453(17) 0.0578(9) 0.0800(11) -0.0085(8) -0.0009(11) -0.0017(10)
S4 0.1124(14) 0.0849(12) 0.0999(13) -0.0019(10) 0.0262(11) -0.0401(11)
S7 0.1292(14) 0.0504(8) 0.0507(8) 0.0067(6) 0.0112(8) 0.0235(8)
S8 0.1037(13) 0.0739(11) 0.1051(13) 0.0171(10) 0.0222(10) -0.0053(9)
S6 0.0790(9) 0.0411(7) 0.0528(7) 0.0043(6) -0.0137(6) -0.0031(6)
N8 0.049(2) 0.068(3) 0.058(3) 0.005(2) 0.009(2) 0.004(2)
O8 0.0548(19) 0.056(2) 0.0448(18) 0.0039(15) -0.0116(15) 0.0017(15)
O9 0.063(2) 0.058(2) 0.0415(17) -0.0051(15) 0.0062(15) 0.0069(16)
O10 0.080(2) 0.0429(18) 0.0530(19) 0.0054(15) -0.0032(17) 0.0023(17)
O2 0.0579(19) 0.0556(19) 0.0410(17) -0.0114(15) -0.0001(14) -0.0068(16)
N2 0.088(3) 0.076(3) 0.042(2) 0.010(2) 0.014(2) 0.033(3)
N1 0.048(3) 0.084(3) 0.075(3) 0.031(3) 0.010(2) 0.006(2)
O1 0.0527(18) 0.0410(17) 0.0456(17) -0.0045(14) -0.0001(14) -0.0102(14)
S9 0.1030(18) 0.140(2) 0.392(6) -0.043(3) 0.094(3) 0.0281(17)
O3 0.086(3) 0.067(2) 0.055(2) -0.0235(18) 0.0084(19) -0.008(2)
O5 0.083(2) 0.0455(19) 0.0472(19) 0.0033(15) -0.0155(17) 0.0065(17)
C33 0.064(3) 0.031(2) 0.034(2) -0.0021(18) -0.003(2) -0.004(2)
C28 0.064(3) 0.035(2) 0.039(2) -0.0018(19) -0.005(2) -0.004(2)
N9 0.045(2) 0.074(3) 0.056(3) 0.015(2) -0.0101(19) -0.009(2)
C44 0.066(3) 0.037(2) 0.033(2) 0.0044(19) -0.009(2) -0.002(2)
N10 0.061(3) 0.061(3) 0.058(3) 0.005(2) 0.007(2) -0.013(2)
C22 0.073(4) 0.042(3) 0.059(3) -0.002(2) -0.017(3) -0.006(2)
C12 0.052(3) 0.033(2) 0.054(3) 0.011(2) -0.015(2) -0.001(2)
O4 0.060(2) 0.078(3) 0.083(3) -0.011(2) 0.004(2) -0.0197(19)
C34 0.068(3) 0.065(3) 0.056(3) 0.000(3) 0.019(3) 0.008(3)
C32 0.070(3) 0.052(3) 0.041(3) -0.005(2) 0.008(2) 0.001(2)
C27 0.060(3) 0.088(4) 0.069(4) 0.011(3) -0.025(3) -0.004(3)
C26 0.059(4) 0.165(7) 0.090(5) 0.025(5) -0.008(3) 0.004(4)
C29 0.095(4) 0.063(3) 0.041(3) 0.006(2) -0.015(3) 0.003(3)
C30 0.112(5) 0.098(5) 0.033(3) 0.004(3) 0.006(3) 0.005(4)
C31 0.094(4) 0.090(4) 0.044(3) -0.002(3) 0.014(3) 0.010(3)
C35 0.053(3) 0.105(5) 0.090(4) 0.014(4) 0.017(3) 0.012(3)
C36 0.040(3) 0.140(6) 0.084(4) 0.018(4) 0.002(3) 0.002(3)
C37 0.047(3) 0.140(6) 0.073(4) 0.018(4) -0.010(3) 0.005(3)
C38 0.061(3) 0.077(4) 0.054(3) 0.011(3) -0.019(3) -0.022(3)
C39 0.070(3) 0.046(3) 0.043(3) 0.005(2) -0.016(2) -0.011(2)
C43 0.080(3) 0.042(3) 0.034(2) 0.008(2) -0.007(2) -0.002(2)
C45 0.088(4) 0.086(4) 0.074(4) -0.015(3) 0.030(3) -0.002(4)
C46 0.078(5) 0.118(6) 0.122(6) -0.010(5) 0.040(4) 0.001(4)
C42 0.109(5) 0.049(3) 0.040(3) -0.002(2) -0.004(3) 0.010(3)
C41 0.128(6) 0.054(3) 0.050(3) -0.011(3) -0.029(4) 0.001(4)
C40 0.100(5) 0.055(3) 0.060(3) -0.002(3) -0.032(3) -0.018(3)
C50 0.116(6) 0.119(7) 0.164(8) -0.055(6) 0.028(6) -0.031(5)
C49 0.175(10) 0.080(6) 0.345(18) -0.040(8) 0.052(11) 0.014(6)
O11 0.217(6) 0.044(2) 0.082(3) 0.023(2) -0.013(3) -0.023(3)
C51 0.55(2) 0.094(5) 0.120(6) 0.012(5) 0.051(9) -0.009(8)
C52 0.55(2) 0.094(5) 0.120(6) 0.012(5) 0.051(9) -0.009(8)
C4 0.065(3) 0.055(3) 0.049(3) -0.014(2) -0.007(3) 0.001(3)
C1 0.073(4) 0.050(3) 0.079(4) 0.003(3) 0.002(3) 0.013(3)
N5 0.080(3) 0.059(3) 0.069(3) 0.028(2) -0.004(2) 0.006(2)
C23 0.071(3) 0.031(2) 0.041(3) -0.0014(19) -0.013(2) 0.006(2)
C21 0.093(4) 0.066(4) 0.091(5) 0.001(3) -0.034(4) -0.028(3)
C20 0.143(7) 0.078(5) 0.082(5) -0.022(4) -0.050(5) -0.017(5)
C19 0.157(7) 0.055(4) 0.052(3) -0.018(3) -0.031(4) 0.003(4)
C18 0.105(4) 0.038(3) 0.039(3) -0.002(2) -0.012(3) 0.012(3)
C17 0.118(5) 0.060(4) 0.037(3) -0.001(3) 0.004(3) 0.033(4)
C16 0.092(5) 0.174(8) 0.066(4) -0.001(5) 0.029(4) 0.055(5)
C15 0.095(6) 0.173(9) 0.111(7) 0.034(6) 0.058(5) 0.030(6)
C14 0.061(4) 0.150(7) 0.110(6) 0.047(5) 0.029(4) 0.019(4)
C13 0.047(3) 0.075(4) 0.095(5) 0.044(4) -0.010(3) -0.015(3)
C11 0.057(3) 0.055(3) 0.071(4) 0.026(3) -0.019(3) -0.010(3)
N6 0.085(4) 0.066(3) 0.090(4) -0.001(3) 0.018(3) -0.019(3)
C3 0.059(3) 0.076(4) 0.051(3) -0.005(3) 0.010(2) 0.003(3)
C24 0.084(5) 0.153(8) 0.123(7) -0.031(6) 0.027(5) -0.050(5)
C25 0.119(7) 0.184(10) 0.159(9) -0.045(8) 0.060(6) -0.055(7)
N7 0.075(3) 0.075(3) 0.103(4) -0.014(3) 0.007(3) 0.008(3)
C2 0.072(4) 0.077(4) 0.143(7) -0.016(4) 0.020(4) 0.001(4)
C6 0.151(7) 0.116(6) 0.077(5) -0.043(4) 0.029(5) -0.005(5)
C5 0.213(11) 0.171(10) 0.120(7) -0.029(7) 0.087(8) -0.030(9)
C7 0.078(4) 0.042(3) 0.053(3) -0.002(2) -0.023(3) 0.005(3)
C8 0.108(5) 0.048(3) 0.077(4) -0.009(3) -0.034(4) -0.004(3)
C9 0.122(6) 0.054(4) 0.109(6) 0.009(4) -0.055(5) -0.023(4)
C10 0.078(4) 0.063(4) 0.111(5) 0.030(4) -0.038(4) -0.030(3)
C48 0.070(4) 0.072(4) 0.086(4) 0.017(3) -0.005(3) 0.012(3)
C47 0.102(4) 0.066(4) 0.049(3) 0.001(3) -0.003(3) -0.002(3)

loop_
_atom_type_symbol
_atom_type_description
_atom_type_scat_dispersion_real
_atom_type_scat_dispersion_imag
_atom_type_scat_source
C C 0.0033 0.0016 'International Tables Vol C Tables 4.2.6.8 and 6.1.1.4'
H H 0.0000 0.0000 'International Tables Vol C Tables 4.2.6.8 and 6.1.1.4'
N N 0.0061 0.0033 'International Tables Vol C Tables 4.2.6.8 and 6.1.1.4'
O O 0.0106 0.0060 'International Tables Vol C Tables 4.2.6.8 and 6.1.1.4'
S S 0.1246 0.1234 'International Tables Vol C Tables 4.2.6.8 and 6.1.1.4'
Ni Ni 0.3393 1.1124 'International Tables Vol C Tables 4.2.6.8 and 6.1.1.4'
Cd Cd -0.8075 1.2024 'International Tables Vol C Tables 4.2.6.8 and 6.1.1.4'

loop_
_geom_angle_atom_site_label_1
_geom_angle_atom_site_label_2
_geom_angle_atom_site_label_3
_geom_angle
O11 S1 C52 118.3(7)
O11 S1 C51 112.6(6)
C52 S1 C51 93.8(6)
O11 S2 C51 119.6(6)
O11 S2 C52 105.9(6)
C51 S2 C52 92.1(6)
N10 Cd2 O6 107.07(14)
N10 Cd2 O7 110.55(13)
O6 Cd2 O7 73.61(10)
N10 Cd2 S7 129.37(12)
O6 Cd2 S7 119.14(8)
O7 Cd2 S7 101.65(8)
N10 Cd2 O8 90.78(13)
O6 Cd2 O8 66.34(10)
O7 Cd2 O8 138.73(10)
S7 Cd2 O8 89.66(8)
N7 Cd1 N6 119.0(2)
N7 Cd1 O2 118.56(17)
N6 Cd1 O2 109.83(16)
N7 Cd1 O1 120.71(16)
N6 Cd1 O1 107.21(15)
O2 Cd1 O1 72.46(11)
N7 Cd1 O3 80.83(16)
N6 Cd1 O3 87.71(16)
O2 Cd1 O3 137.58(12)
O1 Cd1 O3 65.41(11)
N7 Cd1 O4 82.65(16)
N6 Cd1 O4 86.45(16)
O2 Cd1 O4 64.98(11)
O1 Cd1 O4 137.42(11)
O3 Cd1 O4 157.04(12)
O7 Ni2 O6 83.07(11)
O7 Ni2 N9 89.74(15)
O6 Ni2 N9 172.36(16)
O7 Ni2 N8 172.95(14)
O6 Ni2 N8 89.88(14)
N9 Ni2 N8 97.30(17)
O7 Ni2 O10 89.33(13)
O6 Ni2 O10 92.47(12)
N9 Ni2 O10 90.01(15)
N8 Ni2 O10 91.08(15)
O7 Ni2 O11 90.78(18)
O6 Ni2 O11 89.05(17)
N9 Ni2 O11 88.47(18)
N8 Ni2 O11 89.00(19)
O10 Ni2 O11 178.48(17)
O2 Ni1 O1 81.58(12)
O2 Ni1 N2 91.21(17)
O1 Ni1 N2 172.50(18)
O2 Ni1 N1 170.74(18)
O1 Ni1 N1 89.49(17)
N2 Ni1 N1 97.8(2)
O2 Ni1 O5 89.65(13)
O1 Ni1 O5 90.90(12)
N2 Ni1 O5 86.98(15)
N1 Ni1 O5 92.95(16)
O2 Ni1 N5 88.91(16)
O1 Ni1 N5 92.67(16)
N2 Ni1 N5 89.23(18)
N1 Ni1 N5 89.07(17)
O5 Ni1 N5 175.91(16)
C33 O6 Ni2 124.5(3)
C33 O6 Cd2 122.3(3)
Ni2 O6 Cd2 101.56(11)
C44 O7 Ni2 125.4(3)
C44 O7 Cd2 122.7(3)
Ni2 O7 Cd2 101.23(11)
O10 S5 C50 106.3(3)
O10 S5 C49 103.9(4)
C50 S5 C49 98.6(5)
C1 S7 Cd2 106.40(19)
O5 S6 C48 104.7(2)
O5 S6 C47 105.2(2)
C48 S6 C47 97.0(3)
C34 N8 C35 117.2(4)
C34 N8 Ni2 122.9(3)
C35 N8 Ni2 119.8(3)
C28 O8 C27 116.7(4)
C28 O8 Cd2 112.3(2)
C27 O8 Cd2 129.8(3)
C43 O9 C45 117.7(4)
S5 O10 Ni2 118.94(19)
C23 O2 Ni1 128.7(3)
C23 O2 Cd1 127.8(3)
Ni1 O2 Cd1 103.44(12)
C17 N2 C16 115.8(5)
C17 N2 Ni1 123.5(4)
C16 N2 Ni1 120.7(5)
C13 N1 C14 118.1(6)
C13 N1 Ni1 123.2(4)
C14 N1 Ni1 118.6(5)
C12 O1 Ni1 127.1(3)
C12 O1 Cd1 123.0(3)
Ni1 O1 Cd1 102.43(12)
C7 O3 C6 117.7(5)
C7 O3 Cd1 111.8(3)
C6 O3 Cd1 128.0(4)
S6 O5 Ni1 121.73(19)
O6 C33 C32 122.9(4)
O6 C33 C28 119.2(4)
C32 C33 C28 117.9(4)
O8 C28 C29 124.9(4)
O8 C28 C33 114.3(4)
C29 C28 C33 120.7(5)
C38 N9 C37 118.7(5)
C38 N9 Ni2 122.2(4)
C37 N9 Ni2 119.0(4)
O7 C44 C39 123.7(4)
O7 C44 C43 119.0(4)
C39 C44 C43 117.2(4)
C4 N10 Cd2 165.2(4)
O4 C22 C21 124.3(6)
O4 C22 C23 115.0(4)
C21 C22 C23 120.7(6)
O1 C12 C11 122.3(5)
O1 C12 C7 119.4(4)
C11 C12 C7 118.3(5)
C22 O4 C24 118.4(5)
C22 O4 Cd1 112.4(3)
C24 O4 Cd1 129.2(4)
N8 C34 C32 128.1(5)
N8 C34 H34 116.0
C32 C34 H34 116.0
C33 C32 C31 119.7(5)
C33 C32 C34 123.9(4)
C31 C32 C34 116.4(5)
O8 C27 C26 110.1(5)
O8 C27 H27A 109.6
C26 C27 H27A 109.6
O8 C27 H27B 109.6
C26 C27 H27B 109.6
H27A C27 H27B 108.2
C27 C26 H26A 109.5
C27 C26 H26B 109.5
H26A C26 H26B 109.5
C27 C26 H26C 109.5
H26A C26 H26C 109.5
H26B C26 H26C 109.5
C28 C29 C30 120.4(5)
C28 C29 H29 119.8
C30 C29 H29 119.8
C31 C30 C29 120.2(5)
C31 C30 H30 119.9
C29 C30 H30 119.9
C30 C31 C32 121.0(5)
C30 C31 H31 119.5
C32 C31 H31 119.5
N8 C35 C36 112.7(5)
N8 C35 H35A 109.1
C36 C35 H35A 109.1
N8 C35 H35B 109.1
C36 C35 H35B 109.1
H35A C35 H35B 107.8
C35 C36 C37 114.8(5)
C35 C36 H36A 108.6
C37 C36 H36A 108.6
C35 C36 H36B 108.6
C37 C36 H36B 108.6
H36A C36 H36B 107.5
N9 C37 C36 112.4(5)
N9 C37 H37A 109.1
C36 C37 H37A 109.1
N9 C37 H37B 109.1
C36 C37 H37B 109.1
H37A C37 H37B 107.9
N9 C38 C39 128.8(5)
N9 C38 H38 115.6
C39 C38 H38 115.6
C44 C39 C40 120.1(5)
C44 C39 C38 122.8(4)
C40 C39 C38 116.9(5)
O9 C43 C42 123.8(5)
O9 C43 C44 114.6(4)
C42 C43 C44 121.6(5)
O9 C45 C46 109.7(5)
O9 C45 H45A 109.7
C46 C45 H45A 109.7
O9 C45 H45B 109.7
C46 C45 H45B 109.7
H45A C45 H45B 108.2
C45 C46 H46A 109.5
C45 C46 H46B 109.5
H46A C46 H46B 109.5
C45 C46 H46C 109.5
H46A C46 H46C 109.5
H46B C46 H46C 109.5
C43 C42 C41 119.1(6)
C43 C42 H42 120.4
C41 C42 H42 120.4
C40 C41 C42 120.8(5)
C40 C41 H41 119.6
C42 C41 H41 119.6
C41 C40 C39 121.0(5)
C41 C40 H40 119.5
C39 C40 H40 119.5
S5 C50 H50A 109.5
S5 C50 H50B 109.5
H50A C50 H50B 109.5
S5 C50 H50C 109.5
H50A C50 H50C 109.5
H50B C50 H50C 109.5
S5 C49 H49A 109.5
S5 C49 H49B 109.5
H49A C49 H49B 109.5
S5 C49 H49C 109.5
H49A C49 H49C 109.5
H49B C49 H49C 109.5
S1 O11 Ni2 159.3(5)
S2 O11 Ni2 147.2(5)
S1 C51 H51A 109.5
S1 C51 H51B 109.5
H51A C51 H51B 109.5
S1 C51 H51C 109.5
H51A C51 H51C 109.5
H51B C51 H51C 109.5
S1 C52 H52A 109.5
S1 C52 H52B 109.5
H52A C52 H52B 109.5
S1 C52 H52C 109.5
H52A C52 H52C 109.5
H52B C52 H52C 109.5
N10 C4 S4 178.6(5)
N5 C1 S7 176.5(5)
C1 N5 Ni1 135.8(4)
O2 C23 C22 119.7(4)
O2 C23 C18 122.3(5)
C22 C23 C18 117.9(5)
C20 C21 C22 120.8(7)
C20 C21 H21 119.6
C22 C21 H21 119.6
C19 C20 C21 120.0(6)
C19 C20 H20 120.0
C21 C20 H20 120.0
C20 C19 C18 121.5(7)
C20 C19 H19 119.3
C18 C19 H19 119.3
C19 C18 C23 119.1(6)
C19 C18 C17 116.1(6)
C23 C18 C17 124.8(5)
N2 C17 C18 129.4(5)
N2 C17 H17 115.3
C18 C17 H17 115.3
C15 C16 N2 115.7(6)
C15 C16 H16A 108.4
N2 C16 H16A 108.4
C15 C16 H16B 108.4
N2 C16 H16B 108.4
H16A C16 H16B 107.4
C16 C15 C14 117.4(7)
C16 C15 H15A 108.0
C14 C15 H15A 108.0
C16 C15 H15B 108.0
C14 C15 H15B 108.0
H15A C15 H15B 107.2
N1 C14 C15 113.7(5)
N1 C14 H14A 108.8
C15 C14 H14A 108.8
N1 C14 H14B 108.8
C15 C14 H14B 108.8
H14A C14 H14B 107.7
N1 C13 C11 128.1(5)
N1 C13 H13 116.0
C11 C13 H13 116.0
C12 C11 C10 119.1(6)
C12 C11 C13 124.4(5)
C10 C11 C13 116.4(6)
C3 N6 Cd1 153.6(5)
N6 C3 S8 176.1(6)
C25 C24 O4 116.1(6)
C25 C24 H24A 108.3
O4 C24 H24A 108.3
C25 C24 H24B 108.3
O4 C24 H24B 108.3
H24A C24 H24B 107.4
C24 C25 H25A 109.5
C24 C25 H25B 109.5
H25A C25 H25B 109.5
C24 C25 H25C 109.5
H25A C25 H25C 109.5
H25B C25 H25C 109.5
C2 N7 Cd1 158.9(6)
N7 C2 S9 179.8(9)
C5 C6 O3 112.4(6)
C5 C6 H6A 109.1
O3 C6 H6A 109.1
C5 C6 H6B 109.1
O3 C6 H6B 109.1
H6A C6 H6B 107.9
C6 C5 H5A 109.5
C6 C5 H5B 109.5
H5A C5 H5B 109.5
C6 C5 H5C 109.5
H5A C5 H5C 109.5
H5B C5 H5C 109.5
O3 C7 C8 124.9(5)
O3 C7 C12 114.2(4)
C8 C7 C12 120.8(6)
C7 C8 C9 120.2(7)
C7 C8 H8 119.9
C9 C8 H8 119.9
C10 C9 C8 121.1(6)
C10 C9 H9 119.4
C8 C9 H9 119.4
C9 C10 C11 120.4(6)
C9 C10 H10 119.8
C11 C10 H10 119.8
S6 C48 H48A 109.5
S6 C48 H48B 109.5
H48A C48 H48B 109.5
S6 C48 H48C 109.5
H48A C48 H48C 109.5
H48B C48 H48C 109.5
S6 C47 H47A 109.5
S6 C47 H47B 109.5
H47A C47 H47B 109.5
S6 C47 H47C 109.5
H47A C47 H47C 109.5
H47B C47 H47C 109.5

loop_
_geom_bond_atom_site_label_1
_geom_bond_atom_site_label_2
_geom_bond_distance
S1 O11 1.245(5)
S1 C52 1.652(11)
S1 C51 1.797(12)
S2 O11 1.271(6)
S2 C51 1.669(11)
S2 C52 1.828(12)
Cd2 N10 2.176(4)
Cd2 O6 2.232(3)
Cd2 O7 2.245(3)
Cd2 S7 2.5212(14)
Cd2 O8 2.543(3)
Cd1 N7 2.150(5)
Cd1 N6 2.195(5)
Cd1 O2 2.220(3)
Cd1 O1 2.238(3)
Cd1 O3 2.581(3)
Cd1 O4 2.639(3)
Ni2 O7 2.021(3)
Ni2 O6 2.024(3)
Ni2 N9 2.025(4)
Ni2 N8 2.031(4)
Ni2 O10 2.100(3)
Ni2 O11 2.107(4)
Ni1 O2 2.011(3)
Ni1 O1 2.022(3)
Ni1 N2 2.034(5)
Ni1 N1 2.037(5)
Ni1 O5 2.112(3)
Ni1 N5 2.141(4)
O6 C33 1.325(5)
O7 C44 1.316(5)
S5 O10 1.496(4)
S5 C50 1.711(8)
S5 C49 1.741(9)
S4 C4 1.630(6)
S7 C1 1.646(6)
S8 C3 1.648(7)
S6 O5 1.512(3)
S6 C48 1.776(6)
S6 C47 1.777(5)
N8 C34 1.276(6)
N8 C35 1.469(6)
O8 C28 1.368(5)
O8 C27 1.437(5)
O9 C43 1.376(6)
O9 C45 1.432(6)
O2 C23 1.318(5)
N2 C17 1.272(7)
N2 C16 1.479(8)
N1 C13 1.283(7)
N1 C14 1.475(8)
O1 C12 1.314(5)
S9 C2 1.601(7)
O3 C7 1.358(6)
O3 C6 1.433(7)
C33 C32 1.397(6)
C33 C28 1.413(6)
C28 C29 1.375(6)
N9 C38 1.273(7)
N9 C37 1.471(7)
C44 C39 1.403(6)
C44 C43 1.415(7)
N10 C4 1.107(6)
C22 O4 1.380(6)
C22 C21 1.381(7)
C22 C23 1.395(7)
C12 C11 1.405(7)
C12 C7 1.416(7)
O4 C24 1.411(7)
C34 C32 1.452(7)
C34 H34 0.9300
C32 C31 1.408(7)
C27 C26 1.459(8)
C27 H27A 0.9700
C27 H27B 0.9700
C26 H26A 0.9600
C26 H26B 0.9600
C26 H26C 0.9600
C29 C30 1.380(8)
C29 H29 0.9300
C30 C31 1.351(8)
C30 H30 0.9300
C31 H31 0.9300
C35 C36 1.502(9)
C35 H35A 0.9700
C35 H35B 0.9700
C36 C37 1.509(8)
C36 H36A 0.9700
C36 H36B 0.9700
C37 H37A 0.9700
C37 H37B 0.9700
C38 C39 1.440(7)
C38 H38 0.9300
C39 C40 1.406(7)
C43 C42 1.383(6)
C45 C46 1.471(9)
C45 H45A 0.9700
C45 H45B 0.9700
C46 H46A 0.9600
C46 H46B 0.9600
C46 H46C 0.9600
C42 C41 1.395(8)
C42 H42 0.9300
C41 C40 1.347(8)
C41 H41 0.9300
C40 H40 0.9300
C50 H50A 0.9600
C50 H50B 0.9600
C50 H50C 0.9600
C49 H49A 0.9600
C49 H49B 0.9600
C49 H49C 0.9600
C51 H51A 0.9600
C51 H51B 0.9600
C51 H51C 0.9600
C52 H52A 0.9600
C52 H52B 0.9600
C52 H52C 0.9600
C1 N5 1.183(6)
C23 C18 1.414(7)
C21 C20 1.377(10)
C21 H21 0.9300
C20 C19 1.340(10)
C20 H20 0.9300
C19 C18 1.409(8)
C19 H19 0.9300
C18 C17 1.430(8)
C17 H17 0.9300
C16 C15 1.459(11)
C16 H16A 0.9700
C16 H16B 0.9700
C15 C14 1.483(11)
C15 H15A 0.9700
C15 H15B 0.9700
C14 H14A 0.9700
C14 H14B 0.9700
C13 C11 1.442(8)
C13 H13 0.9300
C11 C10 1.423(8)
N6 C3 1.078(6)
C24 C25 1.370(10)
C24 H24A 0.9700
C24 H24B 0.9700
C25 H25A 0.9600
C25 H25B 0.9600
C25 H25C 0.9600
N7 C2 1.138(7)
C6 C5 1.389(11)
C6 H6A 0.9700
C6 H6B 0.9700
C5 H5A 0.9600
C5 H5B 0.9600
C5 H5C 0.9600
C7 C8 1.374(7)
C8 C9 1.377(10)
C8 H8 0.9300
C9 C10 1.355(10)
C9 H9 0.9300
C10 H10 0.9300
C48 H48A 0.9600
C48 H48B 0.9600
C48 H48C 0.9600
C47 H47A 0.9600
C47 H47B 0.9600
C47 H47C 0.9600
